data_7048165
loop_
_publ_author_name
'J\'onsson, Helgi Freyr'
'Fiksdahl, Anne'

_publ_section_title
;
 Studies on gold-nitrone systems.
;
_journal_issue 1
_journal_name_full 'Dalton transactions (Cambridge, England : 2003)'
_journal_page_first 142
_journal_page_last 149
_journal_paper_doi 10.1039/c8dt04254c
_journal_volume 48
_journal_year 2018
_chemical_formula_moiety 'C29 H38 Au N O2 P, F6 Sb'
_chemical_formula_sum 'C33 H0.5 Au F5 N0.5 O0.5 P Sb'
_chemical_formula_weight 856.53
_space_group_crystal_system triclinic
_space_group_IT_number 2
_space_group_name_Hall '-P 1'
_space_group_name_H-M_alt 'P -1'
_symmetry_space_group_name_Hall '-P 1'
_symmetry_space_group_name_H-M 'P -1'
_atom_sites_solution_hydrogens geom
_atom_sites_solution_primary dual
_audit_block_doi 10.5517/ccdc.csd.cc1q0rs8
_audit_creation_date 2017-06-06
_audit_creation_method
;
Olex2 1.2
(compiled 2016.09.09 svn.r3337 for OlexSys, GUI svn.r5227)
;
_audit_update_record
;
2017-10-12 deposited with the CCDC.
2018-11-19 downloaded from the CCDC.
;
_cell_angle_alpha 105.1310(10)
_cell_angle_beta 107.5650(10)
_cell_angle_gamma 99.5190(10)
_cell_formula_units_Z 2
_cell_length_a 10.7651(4)
_cell_length_b 10.8864(4)
_cell_length_c 14.9113(6)
_cell_measurement_reflns_used 9267
_cell_measurement_temperature 113(2)
_cell_measurement_theta_max 33.41
_cell_measurement_theta_min 2.47
_cell_volume 1550.64(10)
_computing_cell_refinement 'SAINT v8.37A (Bruker, 2015)'
_computing_data_reduction 'SAINT v8.37A (Bruker, 2015)'
_computing_molecular_graphics 'Olex2 (Dolomanov et al., 2009)'
_computing_publication_material 'Olex2 (Dolomanov et al., 2009)'
_computing_structure_refinement 'XL (Sheldrick, 2008)'
_computing_structure_solution 'XT (Sheldrick, 2015)'
_diffrn_ambient_temperature 113.32
_diffrn_measured_fraction_theta_full 0.999
_diffrn_measured_fraction_theta_max 0.995
_diffrn_measurement_device_type 'Bruker APEX-II CCD'
_diffrn_measurement_method '\f and \w scans'
_diffrn_radiation_type MoK\a
_diffrn_radiation_wavelength 0.71073
_diffrn_reflns_av_R_equivalents 0.0306
_diffrn_reflns_av_unetI/netI 0.0273
_diffrn_reflns_Laue_measured_fraction_full 0.999
_diffrn_reflns_Laue_measured_fraction_max 0.995
_diffrn_reflns_limit_h_max 16
_diffrn_reflns_limit_h_min -16
_diffrn_reflns_limit_k_max 16
_diffrn_reflns_limit_k_min -16
_diffrn_reflns_limit_l_max 23
_diffrn_reflns_limit_l_min -22
_diffrn_reflns_number 46663
_diffrn_reflns_point_group_measured_fraction_full 0.999
_diffrn_reflns_point_group_measured_fraction_max 0.995
_diffrn_reflns_theta_full 26.000
_diffrn_reflns_theta_max 33.433
_diffrn_reflns_theta_min 2.466
_diffrn_standards_number 0
_exptl_absorpt_coefficient_mu 5.700
_exptl_absorpt_correction_T_max 0.5957
_exptl_absorpt_correction_T_min 0.3879
_exptl_absorpt_correction_type none
_exptl_absorpt_process_details
;
SADABS-2016/2 (Bruker,2016/2) was used for absorption correction.
wR2(int) was 0.0750 before and 0.0419 after correction.
The Ratio of minimum to maximum transmission is 0.6512.
The \l/2 correction factor is Not present.
;
_exptl_crystal_density_diffrn 1.834
_exptl_crystal_F_000 792
_refine_diff_density_max 0.802
_refine_diff_density_min -1.331
_refine_diff_density_rms 0.110
_refine_ls_extinction_method none
_refine_ls_goodness_of_fit_ref 1.060
_refine_ls_hydrogen_treatment constr
_refine_ls_matrix_type full
_refine_ls_number_parameters 378
_refine_ls_number_reflns 12019
_refine_ls_number_restraints 0
_refine_ls_restrained_S_all 1.060
_refine_ls_R_factor_all 0.0253
_refine_ls_R_factor_gt 0.0199
_refine_ls_shift/su_max 0.005
_refine_ls_shift/su_mean 0.000
_refine_ls_structure_factor_coef Fsqd
_refine_ls_weighting_details 'w=1/[\s^2^(Fo^2^)+(0.0123P)^2^+0.8797P] where P=(Fo^2^+2Fc^2^)/3'
_refine_ls_weighting_scheme calc
_refine_ls_wR_factor_gt 0.0392
_refine_ls_wR_factor_ref 0.0405
_reflns_Friedel_coverage 0.000
_reflns_number_gt 10942
_reflns_number_total 12019
_reflns_threshold_expression 'I > 2\s(I)'
_cod_data_source_file c8dt04254c2.cif
_cod_data_source_block hfj-74
_cod_depositor_comments 'Adding full bibliography for 7048160--7048168.cif.'
_cod_original_formula_sum 'C33 H0.50 Au F5 N0.50 O0.50 P Sb'
_cod_database_code 7048165
_shelx_space_group_comment
;
The symmetry employed for this shelxl refinement is uniquely defined
by the following loop, which should always be used as a source of
symmetry information in preference to the above space-group names.
They are only intended as comments.
;
_olex2_refinement_description
;
1. Fixed Uiso
 At 1.2 times of:
  All C(H) groups
 At 1.5 times of:
  All C(H,H,H) groups
2.a Aromatic/amide H refined with riding coordinates:
 C00D(H00D), C00F(H00F), C00J(H00J), C00M(H00M), C00O(H00O), C00P(H00P),
 C00Q(H00Q), C00R(H00R), C00V(H00V), C00W(H00W), C00X(H00X), C00Y(H00Y),
 C010(H010), C014(H014)
2.b Idealised Me refined as rotating group:
 C00L(H00A,H00B,H00C), C00N(H00E,H00G,H00H), C00S(H00I,H00K,H00L), C00Z(H00N,
 H00S,H00T), C011(H01A,H01B,H01C), C012(H01D,H01E,H01F), C013(H01G,H01H,H01I),
 C015(H01J,H01K,H01L)
;
_shelx_shelxl_version_number 2014/7
_olex2_submission_special_instructions 'No special instructions were received'

loop_
_space_group_symop_operation_xyz
'x, y, z'
'-x, -y, -z'

loop_
_atom_site_label
_atom_site_type_symbol
_atom_site_fract_x
_atom_site_fract_y
_atom_site_fract_z
_atom_site_U_iso_or_equiv
_atom_site_adp_type
_atom_site_occupancy
_atom_site_site_symmetry_order
_atom_site_calc_flag
_atom_site_refinement_flags_posn
Au01 Au 0.62670(2) 0.69287(2) 0.71485(2) 0.01276(2) Uani 1 1 d .
Sb02 Sb 0.07379(2) 0.34138(2) 0.66806(2) 0.01759(3) Uani 1 1 d .
P003 P 0.68827(4) 0.68772(4) 0.87101(3) 0.01205(7) Uani 1 1 d .
O004 O 0.55625(12) 0.68747(14) 0.56687(9) 0.0185(2) Uani 1 1 d .
F005 F -0.02149(13) 0.40571(15) 0.57084(10) 0.0356(3) Uani 1 1 d .
F006 F 0.20780(12) 0.33514(14) 0.61322(9) 0.0296(3) Uani 1 1 d .
N007 N 0.42314(14) 0.67280(15) 0.52453(11) 0.0165(3) Uani 1 1 d .
F008 F 0.16693(15) 0.51237(15) 0.75305(12) 0.0484(4) Uani 1 1 d .
O009 O 0.61585(14) 1.07478(15) 0.30216(11) 0.0272(3) Uani 1 1 d .
F00A F 0.16415(15) 0.27491(17) 0.76522(11) 0.0437(4) Uani 1 1 d .
F00B F -0.02225(17) 0.16991(15) 0.58294(12) 0.0512(4) Uani 1 1 d .
F00C F -0.06551(14) 0.3477(2) 0.71897(11) 0.0529(5) Uani 1 1 d .
C00D C 0.37314(17) 0.88377(17) 0.36862(13) 0.0176(3) Uani 1 1 d .
H00D H 0.2796 0.8693 0.3579 0.021 Uiso 1 1 calc R
C00E C 0.45050(17) 0.81876(17) 0.42520(12) 0.0151(3) Uani 1 1 d .
C00F C 0.37724(17) 0.73212(17) 0.46129(13) 0.0168(3) Uani 1 1 d .
H00F H 0.2817 0.7160 0.4352 0.020 Uiso 1 1 calc R
C00G C 0.63606(17) 0.50991(17) 0.86099(13) 0.0161(3) Uani 1 1 d .
C00H C 0.87055(16) 0.73635(16) 0.93920(12) 0.0132(3) Uani 1 1 d .
C00I C 0.96445(16) 0.76349(16) 0.89388(12) 0.0134(3) Uani 1 1 d .
C00J C 0.43045(18) 0.96781(18) 0.32862(14) 0.0195(3) Uani 1 1 d .
H00J H 0.3770 1.0114 0.2912 0.023 Uiso 1 1 calc R
C00K C 0.93367(16) 0.79255(17) 0.79817(12) 0.0138(3) Uani 1 1 d .
C00L C 0.33281(18) 0.5813(2) 0.54923(15) 0.0225(4) Uani 1 1 d .
H00A H 0.3498 0.4940 0.5320 0.034 Uiso 1 1 calc GR
H00B H 0.2386 0.5745 0.5114 0.034 Uiso 1 1 calc GR
H00C H 0.3498 0.6143 0.6207 0.034 Uiso 1 1 calc GR
C00M C 0.91857(17) 0.72646(17) 1.03512(13) 0.0161(3) Uani 1 1 d .
H00M H 0.8565 0.7108 1.0672 0.019 Uiso 1 1 calc R
C00N C 0.7259(2) 0.44333(18) 0.81289(14) 0.0202(3) Uani 1 1 d .
H00E H 0.7160 0.4602 0.7500 0.030 Uiso 1 1 calc GR
H00G H 0.6986 0.3480 0.7998 0.030 Uiso 1 1 calc GR
H00H H 0.8205 0.4792 0.8581 0.030 Uiso 1 1 calc GR
C00O C 0.93013(18) 0.70095(18) 0.71167(13) 0.0186(3) Uani 1 1 d .
H00O H 0.9369 0.6148 0.7109 0.022 Uiso 1 1 calc R
C00P C 0.58762(18) 0.83993(19) 0.43858(13) 0.0188(3) Uani 1 1 d .
H00P H 0.6414 0.7966 0.4761 0.023 Uiso 1 1 calc R
C00Q C 0.91382(18) 0.9538(2) 0.71356(15) 0.0217(4) Uani 1 1 d .
H00Q H 0.9090 1.0404 0.7144 0.026 Uiso 1 1 calc R
C00R C 0.91668(19) 0.7358(2) 0.62657(14) 0.0230(4) Uani 1 1 d .
H00R H 0.9126 0.6726 0.5674 0.028 Uiso 1 1 calc R
C00S C 0.4882(2) 0.4483(2) 0.79013(17) 0.0285(4) Uani 1 1 d .
H00I H 0.4290 0.4873 0.8208 0.043 Uiso 1 1 calc GR
H00K H 0.4652 0.3529 0.7772 0.043 Uiso 1 1 calc GR
H00L H 0.4763 0.4657 0.7272 0.043 Uiso 1 1 calc GR
C00T C 0.61078(17) 0.80151(17) 0.94128(13) 0.0163(3) Uani 1 1 d .
C00U C 0.56778(18) 0.98855(18) 0.34338(14) 0.0193(3) Uani 1 1 d .
C00V C 1.14472(18) 0.75905(19) 1.03696(14) 0.0210(4) Uani 1 1 d .
H00V H 1.2373 0.7644 1.0688 0.025 Uiso 1 1 calc R
C00W C 1.10001(18) 0.77139(18) 0.94324(14) 0.0191(3) Uani 1 1 d .
H00W H 1.1630 0.7856 0.9116 0.023 Uiso 1 1 calc R
C00X C 0.92545(18) 0.91932(18) 0.79848(14) 0.0179(3) Uani 1 1 d .
H00X H 0.9278 0.9823 0.8571 0.022 Uiso 1 1 calc R
C00Y C 1.05433(18) 0.73895(18) 1.08406(13) 0.0183(3) Uani 1 1 d .
H00Y H 1.0849 0.7337 1.1494 0.022 Uiso 1 1 calc R
C00Z C 0.6544(2) 0.8245(2) 1.05332(14) 0.0252(4) Uani 1 1 d .
H00N H 0.6349 0.7397 1.0644 0.038 Uiso 1 1 calc GR
H00S H 0.6047 0.8814 1.0819 0.038 Uiso 1 1 calc GR
H00T H 0.7516 0.8672 1.0855 0.038 Uiso 1 1 calc GR
C010 C 0.90922(18) 0.8616(2) 0.62731(14) 0.0229(4) Uani 1 1 d .
H010 H 0.9010 0.8850 0.5691 0.027 Uiso 1 1 calc R
C011 C 0.6551(2) 0.93337(19) 0.92622(17) 0.0278(4) Uani 1 1 d .
H01A H 0.7538 0.9604 0.9482 0.042 Uiso 1 1 calc GR
H01B H 0.6243 1.0006 0.9654 0.042 Uiso 1 1 calc GR
H01C H 0.6154 0.9235 0.8555 0.042 Uiso 1 1 calc GR
C012 C 0.6531(2) 0.4831(2) 0.95914(15) 0.0257(4) Uani 1 1 d .
H01D H 0.7494 0.5090 1.0005 0.038 Uiso 1 1 calc GR
H01E H 0.6157 0.3888 0.9452 0.038 Uiso 1 1 calc GR
H01F H 0.6053 0.5343 0.9946 0.038 Uiso 1 1 calc GR
C013 C 0.45620(19) 0.7509(2) 0.89310(16) 0.0263(4) Uani 1 1 d .
H01G H 0.4287 0.7285 0.8206 0.039 Uiso 1 1 calc GR
H01H H 0.4154 0.8196 0.9188 0.039 Uiso 1 1 calc GR
H01I H 0.4259 0.6721 0.9092 0.039 Uiso 1 1 calc GR
C014 C 0.64594(18) 0.92341(19) 0.39770(14) 0.0202(3) Uani 1 1 d .
H014 H 0.7389 0.9363 0.4066 0.024 Uiso 1 1 calc R
C015 C 0.7577(2) 1.1032(3) 0.31854(17) 0.0322(5) Uani 1 1 d .
H01J H 0.7798 1.1678 0.2868 0.048 Uiso 1 1 calc GR
H01K H 0.7799 1.0219 0.2897 0.048 Uiso 1 1 calc GR
H01L H 0.8100 1.1394 0.3903 0.048 Uiso 1 1 calc GR

loop_
_atom_site_aniso_label
_atom_site_aniso_U_11
_atom_site_aniso_U_22
_atom_site_aniso_U_33
_atom_site_aniso_U_23
_atom_site_aniso_U_13
_atom_site_aniso_U_12
Au01 0.01069(3) 0.01638(3) 0.01130(3) 0.00577(2) 0.00284(2) 0.00410(2)
Sb02 0.01167(5) 0.02956(6) 0.01290(5) 0.00897(5) 0.00462(4) 0.00551(4)
P003 0.01079(17) 0.01451(18) 0.01142(18) 0.00466(15) 0.00414(14) 0.00403(14)
O004 0.0109(5) 0.0304(7) 0.0143(6) 0.0104(5) 0.0018(4) 0.0066(5)
F005 0.0301(7) 0.0587(9) 0.0311(7) 0.0270(7) 0.0107(5) 0.0268(6)
F006 0.0211(5) 0.0536(8) 0.0238(6) 0.0170(6) 0.0137(5) 0.0179(6)
N007 0.0115(6) 0.0220(7) 0.0140(6) 0.0064(6) 0.0018(5) 0.0042(5)
F008 0.0344(8) 0.0390(8) 0.0461(9) -0.0125(7) 0.0026(7) 0.0089(6)
O009 0.0190(6) 0.0377(8) 0.0300(8) 0.0200(7) 0.0090(6) 0.0059(6)
F00A 0.0399(8) 0.0760(11) 0.0328(7) 0.0396(8) 0.0133(6) 0.0253(8)
F00B 0.0521(10) 0.0325(8) 0.0461(9) 0.0071(7) 0.0034(7) -0.0113(7)
F00C 0.0222(6) 0.1152(15) 0.0329(8) 0.0315(9) 0.0186(6) 0.0205(8)
C00D 0.0134(7) 0.0196(8) 0.0179(8) 0.0061(6) 0.0027(6) 0.0052(6)
C00E 0.0138(7) 0.0175(7) 0.0117(7) 0.0033(6) 0.0023(6) 0.0051(6)
C00F 0.0130(7) 0.0195(8) 0.0152(8) 0.0052(6) 0.0016(6) 0.0051(6)
C00G 0.0158(7) 0.0158(7) 0.0176(8) 0.0070(6) 0.0065(6) 0.0039(6)
C00H 0.0125(7) 0.0141(7) 0.0121(7) 0.0033(6) 0.0038(5) 0.0043(6)
C00I 0.0120(7) 0.0135(7) 0.0141(7) 0.0040(6) 0.0043(6) 0.0036(6)
C00J 0.0186(8) 0.0206(8) 0.0184(8) 0.0078(7) 0.0033(6) 0.0071(7)
C00K 0.0096(6) 0.0178(7) 0.0152(7) 0.0067(6) 0.0055(5) 0.0028(6)
C00L 0.0148(8) 0.0268(9) 0.0248(9) 0.0140(8) 0.0029(7) 0.0016(7)
C00M 0.0168(7) 0.0198(8) 0.0132(7) 0.0065(6) 0.0056(6) 0.0063(6)
C00N 0.0255(9) 0.0173(8) 0.0219(9) 0.0073(7) 0.0124(7) 0.0078(7)
C00O 0.0192(8) 0.0188(8) 0.0171(8) 0.0047(6) 0.0082(6) 0.0027(6)
C00P 0.0164(7) 0.0253(9) 0.0161(8) 0.0077(7) 0.0049(6) 0.0096(7)
C00Q 0.0187(8) 0.0259(9) 0.0283(10) 0.0176(8) 0.0099(7) 0.0091(7)
C00R 0.0203(8) 0.0303(10) 0.0149(8) 0.0047(7) 0.0071(7) 0.0007(7)
C00S 0.0177(8) 0.0198(9) 0.0398(12) 0.0102(8) 0.0017(8) -0.0005(7)
C00T 0.0155(7) 0.0193(8) 0.0157(8) 0.0045(6) 0.0074(6) 0.0069(6)
C00U 0.0195(8) 0.0222(8) 0.0162(8) 0.0065(7) 0.0066(6) 0.0053(7)
C00V 0.0152(8) 0.0251(9) 0.0223(9) 0.0107(7) 0.0029(7) 0.0070(7)
C00W 0.0138(7) 0.0232(9) 0.0227(9) 0.0108(7) 0.0066(6) 0.0062(6)
C00X 0.0182(8) 0.0193(8) 0.0202(8) 0.0092(7) 0.0090(6) 0.0071(6)
C00Y 0.0187(8) 0.0204(8) 0.0147(8) 0.0069(6) 0.0024(6) 0.0075(7)
C00Z 0.0278(9) 0.0335(10) 0.0156(8) 0.0051(8) 0.0086(7) 0.0147(8)
C010 0.0153(8) 0.0372(11) 0.0188(8) 0.0161(8) 0.0061(6) 0.0031(7)
C011 0.0383(11) 0.0182(9) 0.0361(11) 0.0092(8) 0.0233(9) 0.0121(8)
C012 0.0367(11) 0.0225(9) 0.0240(9) 0.0114(8) 0.0173(8) 0.0064(8)
C013 0.0157(8) 0.0360(11) 0.0250(10) 0.0040(8) 0.0078(7) 0.0101(8)
C014 0.0158(8) 0.0281(9) 0.0198(8) 0.0098(7) 0.0077(6) 0.0086(7)
C015 0.0200(9) 0.0476(13) 0.0321(11) 0.0209(10) 0.0099(8) 0.0040(9)

loop_
_atom_type_symbol
_atom_type_description
_atom_type_scat_dispersion_real
_atom_type_scat_dispersion_imag
_atom_type_scat_source
C C 0.0033 0.0016 'International Tables Vol C Tables 4.2.6.8 and 6.1.1.4'
F F 0.0171 0.0103 'International Tables Vol C Tables 4.2.6.8 and 6.1.1.4'
P P 0.1023 0.0942 'International Tables Vol C Tables 4.2.6.8 and 6.1.1.4'
Sb Sb -0.5866 1.5461 'International Tables Vol C Tables 4.2.6.8 and 6.1.1.4'
Au Au -2.0133 8.8022 'International Tables Vol C Tables 4.2.6.8 and 6.1.1.4'
O O 0.0106 0.0060 'International Tables Vol C Tables 4.2.6.8 and 6.1.1.4'
N N 0.0061 0.0033 'International Tables Vol C Tables 4.2.6.8 and 6.1.1.4'
H H 0.0000 0.0000 'International Tables Vol C Tables 4.2.6.8 and 6.1.1.4'

loop_
_geom_angle_atom_site_label_1
_geom_angle_atom_site_label_2
_geom_angle_atom_site_label_3
_geom_angle
O004 Au01 P003 175.83(4)
F005 Sb02 F00C 87.76(6)
F006 Sb02 F005 90.31(6)
F006 Sb02 F00A 91.12(6)
F006 Sb02 F00B 90.27(7)
F006 Sb02 F00C 177.94(6)
F008 Sb02 F005 90.96(7)
F008 Sb02 F006 90.55(7)
F008 Sb02 F00A 89.84(8)
F008 Sb02 F00B 179.13(8)
F008 Sb02 F00C 90.18(8)
F00A Sb02 F005 178.35(6)
F00A Sb02 F00C 90.80(7)
F00B Sb02 F005 88.74(7)
F00B Sb02 F00A 90.43(8)
F00B Sb02 F00C 88.99(8)
C00G P003 Au01 106.51(6)
C00H P003 Au01 114.71(6)
C00H P003 C00G 103.61(8)
C00H P003 C00T 108.42(8)
C00T P003 Au01 108.22(6)
C00T P003 C00G 115.56(8)
N007 O004 Au01 116.61(10)
O004 N007 C00L 116.58(14)
C00F N007 O004 121.22(15)
C00F N007 C00L 122.12(15)
C00U O009 C015 117.41(16)
C00E C00D H00D 119.3
C00J C00D H00D 119.3
C00J C00D C00E 121.35(16)
C00D C00E C00F 115.51(15)
C00P C00E C00D 118.31(16)
C00P C00E C00F 126.15(16)
N007 C00F C00E 129.28(16)
N007 C00F H00F 115.4
C00E C00F H00F 115.4
C00N C00G P003 104.89(12)
C00N C00G C00S 108.30(16)
C00S C00G P003 109.58(12)
C012 C00G P003 116.03(13)
C012 C00G C00N 108.81(15)
C012 C00G C00S 108.94(16)
C00I C00H P003 122.27(12)
C00M C00H P003 118.53(13)
C00M C00H C00I 118.45(15)
C00H C00I C00K 125.44(14)
C00W C00I C00H 118.81(16)
C00W C00I C00K 115.67(15)
C00D C00J H00J 120.2
C00D C00J C00U 119.55(16)
C00U C00J H00J 120.2
C00O C00K C00I 121.05(15)
C00O C00K C00X 119.30(16)
C00X C00K C00I 119.14(15)
N007 C00L H00A 109.5
N007 C00L H00B 109.5
N007 C00L H00C 109.5
H00A C00L H00B 109.5
H00A C00L H00C 109.5
H00B C00L H00C 109.5
C00H C00M H00M 119.2
C00Y C00M C00H 121.66(16)
C00Y C00M H00M 119.2
C00G C00N H00E 109.5
C00G C00N H00G 109.5
C00G C00N H00H 109.5
H00E C00N H00G 109.5
H00E C00N H00H 109.5
H00G C00N H00H 109.5
C00K C00O H00O 120.0
C00R C00O C00K 119.98(17)
C00R C00O H00O 120.0
C00E C00P H00P 119.6
C014 C00P C00E 120.74(16)
C014 C00P H00P 119.6
C00X C00Q H00Q 120.0
C00X C00Q C010 120.07(18)
C010 C00Q H00Q 120.0
C00O C00R H00R 119.7
C010 C00R C00O 120.54(18)
C010 C00R H00R 119.7
C00G C00S H00I 109.5
C00G C00S H00K 109.5
C00G C00S H00L 109.5
H00I C00S H00K 109.5
H00I C00S H00L 109.5
H00K C00S H00L 109.5
C00Z C00T P003 116.25(12)
C00Z C00T C011 108.47(16)
C00Z C00T C013 109.38(16)
C011 C00T P003 104.48(12)
C011 C00T C013 108.80(16)
C013 C00T P003 109.17(12)
O009 C00U C00J 115.32(16)
O009 C00U C014 124.55(17)
C00J C00U C014 120.12(17)
C00W C00V H00V 120.1
C00Y C00V H00V 120.1
C00Y C00V C00W 119.81(16)
C00I C00W H00W 119.2
C00V C00W C00I 121.69(17)
C00V C00W H00W 119.2
C00K C00X H00X 119.8
C00Q C00X C00K 120.32(17)
C00Q C00X H00X 119.8
C00M C00Y H00Y 120.3
C00V C00Y C00M 119.46(16)
C00V C00Y H00Y 120.3
C00T C00Z H00N 109.5
C00T C00Z H00S 109.5
C00T C00Z H00T 109.5
H00N C00Z H00S 109.5
H00N C00Z H00T 109.5
H00S C00Z H00T 109.5
C00Q C010 H010 120.1
C00R C010 C00Q 119.77(17)
C00R C010 H010 120.1
C00T C011 H01A 109.5
C00T C011 H01B 109.5
C00T C011 H01C 109.5
H01A C011 H01B 109.5
H01A C011 H01C 109.5
H01B C011 H01C 109.5
C00G C012 H01D 109.5
C00G C012 H01E 109.5
C00G C012 H01F 109.5
H01D C012 H01E 109.5
H01D C012 H01F 109.5
H01E C012 H01F 109.5
C00T C013 H01G 109.5
C00T C013 H01H 109.5
C00T C013 H01I 109.5
H01G C013 H01H 109.5
H01G C013 H01I 109.5
H01H C013 H01I 109.5
C00P C014 C00U 119.91(16)
C00P C014 H014 120.0
C00U C014 H014 120.0
O009 C015 H01J 109.5
O009 C015 H01K 109.5
O009 C015 H01L 109.5
H01J C015 H01K 109.5
H01J C015 H01L 109.5
H01K C015 H01L 109.5

loop_
_geom_bond_atom_site_label_1
_geom_bond_atom_site_label_2
_geom_bond_distance
Au01 P003 2.2390(4)
Au01 O004 2.0869(12)
Sb02 F005 1.8746(12)
Sb02 F006 1.8628(11)
Sb02 F008 1.8603(14)
Sb02 F00A 1.8703(13)
Sb02 F00B 1.8701(15)
Sb02 F00C 1.8772(13)
P003 C00G 1.8772(18)
P003 C00H 1.8265(17)
P003 C00T 1.8761(17)
O004 N007 1.3428(18)
N007 C00F 1.301(2)
N007 C00L 1.470(2)
O009 C00U 1.364(2)
O009 C015 1.437(2)
C00D H00D 0.9500
C00D C00E 1.410(2)
C00D C00J 1.376(3)
C00E C00F 1.441(3)
C00E C00P 1.399(2)
C00F H00F 0.9500
C00G C00N 1.534(2)
C00G C00S 1.536(3)
C00G C012 1.530(3)
C00H C00I 1.408(2)
C00H C00M 1.406(2)
C00I C00K 1.494(2)
C00I C00W 1.398(2)
C00J H00J 0.9500
C00J C00U 1.397(3)
C00K C00O 1.395(2)
C00K C00X 1.396(2)
C00L H00A 0.9800
C00L H00B 0.9800
C00L H00C 0.9800
C00M H00M 0.9500
C00M C00Y 1.388(2)
C00N H00E 0.9800
C00N H00G 0.9800
C00N H00H 0.9800
C00O H00O 0.9500
C00O C00R 1.390(3)
C00P H00P 0.9500
C00P C014 1.387(3)
C00Q H00Q 0.9500
C00Q C00X 1.388(3)
C00Q C010 1.391(3)
C00R H00R 0.9500
C00R C010 1.383(3)
C00S H00I 0.9800
C00S H00K 0.9800
C00S H00L 0.9800
C00T C00Z 1.531(3)
C00T C011 1.531(3)
C00T C013 1.535(3)
C00U C014 1.397(3)
C00V H00V 0.9500
C00V C00W 1.384(3)
C00V C00Y 1.382(3)
C00W H00W 0.9500
C00X H00X 0.9500
C00Y H00Y 0.9500
C00Z H00N 0.9800
C00Z H00S 0.9800
C00Z H00T 0.9800
C010 H010 0.9500
C011 H01A 0.9800
C011 H01B 0.9800
C011 H01C 0.9800
C012 H01D 0.9800
C012 H01E 0.9800
C012 H01F 0.9800
C013 H01G 0.9800
C013 H01H 0.9800
C013 H01I 0.9800
C014 H014 0.9500
C015 H01J 0.9800
C015 H01K 0.9800
C015 H01L 0.9800

loop_
_geom_torsion_atom_site_label_1
_geom_torsion_atom_site_label_2
_geom_torsion_atom_site_label_3
_geom_torsion_atom_site_label_4
_geom_torsion
Au01 P003 C00G C00N 66.74(12)
Au01 P003 C00G C00S -49.33(14)
Au01 P003 C00G C012 -173.19(12)
Au01 P003 C00H C00I -5.35(16)
Au01 P003 C00H C00M -175.26(11)
Au01 P003 C00T C00Z -173.03(13)
Au01 P003 C00T C011 -53.54(13)
Au01 P003 C00T C013 62.69(14)
Au01 O004 N007 C00F 143.84(14)
Au01 O004 N007 C00L -39.34(19)
P003 C00H C00I C00K 17.5(2)
P003 C00H C00I C00W -166.03(13)
P003 C00H C00M C00Y 168.43(14)
O004 N007 C00F C00E 0.0(3)
O009 C00U C014 C00P 178.44(18)
C00D C00E C00F N007 -170.52(18)
C00D C00E C00P C014 0.4(3)
C00D C00J C00U O009 -179.12(17)
C00D C00J C00U C014 0.5(3)
C00E C00D C00J C00U 0.6(3)
C00E C00P C014 C00U 0.7(3)
C00F C00E C00P C014 178.19(18)
C00G P003 C00H C00I 110.33(14)
C00G P003 C00H C00M -59.59(15)
C00G P003 C00T C00Z 67.70(16)
C00G P003 C00T C011 -172.81(13)
C00G P003 C00T C013 -56.58(15)
C00H P003 C00G C00N -54.62(13)
C00H P003 C00G C00S -170.69(14)
C00H P003 C00G C012 65.45(15)
C00H P003 C00T C00Z -48.04(16)
C00H P003 C00T C011 71.45(14)
C00H P003 C00T C013 -172.31(13)
C00H C00I C00K C00O -108.2(2)
C00H C00I C00K C00X 80.0(2)
C00H C00I C00W C00V -2.9(3)
C00H C00M C00Y C00V -1.3(3)
C00I C00H C00M C00Y -1.9(3)
C00I C00K C00O C00R -172.63(16)
C00I C00K C00X C00Q 171.95(16)
C00J C00D C00E C00F -179.09(17)
C00J C00D C00E C00P -1.1(3)
C00J C00U C014 C00P -1.2(3)
C00K C00I C00W C00V 173.87(17)
C00K C00O C00R C010 1.2(3)
C00L N007 C00F C00E -176.62(18)
C00M C00H C00I C00K -172.53(16)
C00M C00H C00I C00W 3.9(2)
C00O C00K C00X C00Q 0.0(3)
C00O C00R C010 C00Q -0.7(3)
C00P C00E C00F N007 11.6(3)
C00T P003 C00G C00N -173.05(11)
C00T P003 C00G C00S 70.88(15)
C00T P003 C00G C012 -52.98(16)
C00T P003 C00H C00I -126.41(14)
C00T P003 C00H C00M 63.68(15)
C00W C00I C00K C00O 75.3(2)
C00W C00I C00K C00X -96.51(19)
C00W C00V C00Y C00M 2.4(3)
C00X C00K C00O C00R -0.9(3)
C00X C00Q C010 C00R -0.2(3)
C00Y C00V C00W C00I -0.3(3)
C010 C00Q C00X C00K 0.5(3)
C015 O009 C00U C00J 177.69(18)
C015 O009 C00U C014 -2.0(3)
